data_4112807
loop_
_publ_author_name
'Michael T. Kirchner'
'Roland Boese'
'W. Edward Billups'
'Lewis R. Norman'

_publ_section_title
;
 Gas Hydrate Single-Crystal Structure Analyses
;
_journal_name_full 'Journal of the American Chemical Society'
_journal_page_first 9407
_journal_page_last 9412
_journal_paper_doi 10.1021/ja049247c
_journal_volume 126
_journal_year 2004
_chemical_formula_moiety '(C3H8)8 (H2O)136'
_chemical_formula_sum 'C24 H336 O136'
_chemical_formula_weight 2802.93
_chemical_name_common 'Propane hydrate'
_chemical_name_systematic
; 
 clathrate hydrate of propane
;
_space_group_IT_number 227
_symmetry_cell_setting cubic
_symmetry_space_group_name_Hall '-F 4vw 2vw 3'
_symmetry_space_group_name_H-M 'F d -3 m :2'
_atom_sites_solution_hydrogens geom
_atom_sites_solution_primary direct
_atom_sites_solution_secondary difmap
_audit_creation_method SHELXL-97
_cell_angle_alpha 90.00
_cell_angle_beta 90.00
_cell_angle_gamma 90.00
_cell_formula_units_Z 1
_cell_length_a 17.175(3)
_cell_length_b 17.175(3)
_cell_length_c 17.175(3)
_cell_measurement_reflns_used 1078
_cell_measurement_temperature 123(2)
_cell_measurement_theta_max 30.9
_cell_measurement_theta_min 3.35
_cell_volume 5066.3(15)
_computing_cell_refinement 'Bruker SMART'
_computing_data_collection 'Bruker SMART'
_computing_data_reduction 'Bruker SAINT'
_computing_molecular_graphics 'Bruker SHELXTL'
_computing_publication_material 'Bruker SHELXTL'
_computing_structure_refinement 'SHELXL-97 (Sheldrick, 1997)'
_computing_structure_solution 'SHELXS-97 (Sheldrick, 1990)'
_diffrn_ambient_temperature 123(2)
_diffrn_detector_area_resol_mean 512
_diffrn_measured_fraction_theta_full 1.000
_diffrn_measured_fraction_theta_max 1.000
_diffrn_measurement_device_type 'CCD area detector'
_diffrn_measurement_method 'phi and omega scans'
_diffrn_radiation_monochromator graphite
_diffrn_radiation_source 'fine-focus sealed tube'
_diffrn_radiation_type MoK\a
_diffrn_radiation_wavelength 0.71073
_diffrn_reflns_av_R_equivalents 0.0000
_diffrn_reflns_av_sigmaI/netI 0.0169
_diffrn_reflns_limit_h_max 13
_diffrn_reflns_limit_h_min 0
_diffrn_reflns_limit_k_max 16
_diffrn_reflns_limit_k_min 0
_diffrn_reflns_limit_l_max 22
_diffrn_reflns_limit_l_min 1
_diffrn_reflns_number 343
_diffrn_reflns_theta_full 28.27
_diffrn_reflns_theta_max 28.27
_diffrn_reflns_theta_min 2.05
_exptl_absorpt_coefficient_mu 0.097
_exptl_absorpt_correction_T_max 1.00
_exptl_absorpt_correction_T_min 0.81
_exptl_absorpt_correction_type empirical
_exptl_crystal_colour colorless
_exptl_crystal_density_diffrn 0.919
_exptl_crystal_density_meas 0
_exptl_crystal_description oligocrystaline
_exptl_crystal_F_000 1568
_exptl_crystal_size_max 0.3
_refine_diff_density_max 0.342
_refine_diff_density_min -0.132
_refine_diff_density_rms 0.053
_refine_ls_extinction_method none
_refine_ls_goodness_of_fit_ref 1.159
_refine_ls_hydrogen_treatment mixed
_refine_ls_matrix_type full
_refine_ls_number_parameters 37
_refine_ls_number_reflns 343
_refine_ls_number_restraints 0
_refine_ls_restrained_S_all 1.159
_refine_ls_R_factor_all 0.0575
_refine_ls_R_factor_gt 0.0465
_refine_ls_shift/su_max 0.006
_refine_ls_shift/su_mean 0.001
_refine_ls_structure_factor_coef Fsqd
_refine_ls_weighting_details 'calc w=1/[\s^2^(Fo^2^)+(0.0531P)^2^+0.9764P] where P=(Fo^2^+2Fc^2^)/3'
_refine_ls_weighting_scheme calc
_refine_ls_wR_factor_gt 0.0935
_refine_ls_wR_factor_ref 0.0985
_reflns_number_gt 278
_reflns_number_total 343
_reflns_threshold_expression >2sigma(I)
_cod_data_source_file ja049247csi20040211_052057.cif
_cod_data_source_block pro4hy4m
_cod_original_cell_volume 5066.0(15)
_cod_original_sg_symbol_H-M 'F d -3 m'
_cod_database_code 4112807

loop_
_symmetry_equiv_pos_as_xyz
'x, y, z'
'-x+3/4, -y+1/4, z+1/2'
'-x+1/4, y+1/2, -z+3/4'
'x+1/2, -y+3/4, -z+1/4'
'z, x, y'
'z+1/2, -x+3/4, -y+1/4'
'-z+3/4, -x+1/4, y+1/2'
'-z+1/4, x+1/2, -y+3/4'
'y, z, x'
'-y+1/4, z+1/2, -x+3/4'
'y+1/2, -z+3/4, -x+1/4'
'-y+3/4, -z+1/4, x+1/2'
'y+3/4, x+1/4, -z+1/2'
'-y, -x, -z'
'y+1/4, -x+1/2, z+3/4'
'-y+1/2, x+3/4, z+1/4'
'x+3/4, z+1/4, -y+1/2'
'-x+1/2, z+3/4, y+1/4'
'-x, -z, -y'
'x+1/4, -z+1/2, y+3/4'
'z+3/4, y+1/4, -x+1/2'
'z+1/4, -y+1/2, x+3/4'
'-z+1/2, y+3/4, x+1/4'
'-z, -y, -x'
'x, y+1/2, z+1/2'
'-x+3/4, -y+3/4, z+1'
'-x+1/4, y+1, -z+5/4'
'x+1/2, -y+5/4, -z+3/4'
'z, x+1/2, y+1/2'
'z+1/2, -x+5/4, -y+3/4'
'-z+3/4, -x+3/4, y+1'
'-z+1/4, x+1, -y+5/4'
'y, z+1/2, x+1/2'
'-y+1/4, z+1, -x+5/4'
'y+1/2, -z+5/4, -x+3/4'
'-y+3/4, -z+3/4, x+1'
'y+3/4, x+3/4, -z+1'
'-y, -x+1/2, -z+1/2'
'y+1/4, -x+1, z+5/4'
'-y+1/2, x+5/4, z+3/4'
'x+3/4, z+3/4, -y+1'
'-x+1/2, z+5/4, y+3/4'
'-x, -z+1/2, -y+1/2'
'x+1/4, -z+1, y+5/4'
'z+3/4, y+3/4, -x+1'
'z+1/4, -y+1, x+5/4'
'-z+1/2, y+5/4, x+3/4'
'-z, -y+1/2, -x+1/2'
'x+1/2, y, z+1/2'
'-x+5/4, -y+1/4, z+1'
'-x+3/4, y+1/2, -z+5/4'
'x+1, -y+3/4, -z+3/4'
'z+1/2, x, y+1/2'
'z+1, -x+3/4, -y+3/4'
'-z+5/4, -x+1/4, y+1'
'-z+3/4, x+1/2, -y+5/4'
'y+1/2, z, x+1/2'
'-y+3/4, z+1/2, -x+5/4'
'y+1, -z+3/4, -x+3/4'
'-y+5/4, -z+1/4, x+1'
'y+5/4, x+1/4, -z+1'
'-y+1/2, -x, -z+1/2'
'y+3/4, -x+1/2, z+5/4'
'-y+1, x+3/4, z+3/4'
'x+5/4, z+1/4, -y+1'
'-x+1, z+3/4, y+3/4'
'-x+1/2, -z, -y+1/2'
'x+3/4, -z+1/2, y+5/4'
'z+5/4, y+1/4, -x+1'
'z+3/4, -y+1/2, x+5/4'
'-z+1, y+3/4, x+3/4'
'-z+1/2, -y, -x+1/2'
'x+1/2, y+1/2, z'
'-x+5/4, -y+3/4, z+1/2'
'-x+3/4, y+1, -z+3/4'
'x+1, -y+5/4, -z+1/4'
'z+1/2, x+1/2, y'
'z+1, -x+5/4, -y+1/4'
'-z+5/4, -x+3/4, y+1/2'
'-z+3/4, x+1, -y+3/4'
'y+1/2, z+1/2, x'
'-y+3/4, z+1, -x+3/4'
'y+1, -z+5/4, -x+1/4'
'-y+5/4, -z+3/4, x+1/2'
'y+5/4, x+3/4, -z+1/2'
'-y+1/2, -x+1/2, -z'
'y+3/4, -x+1, z+3/4'
'-y+1, x+5/4, z+1/4'
'x+5/4, z+3/4, -y+1/2'
'-x+1, z+5/4, y+1/4'
'-x+1/2, -z+1/2, -y'
'x+3/4, -z+1, y+3/4'
'z+5/4, y+3/4, -x+1/2'
'z+3/4, -y+1, x+3/4'
'-z+1, y+5/4, x+1/4'
'-z+1/2, -y+1/2, -x'
'-x, -y, -z'
'x-3/4, y-1/4, -z-1/2'
'x-1/4, -y-1/2, z-3/4'
'-x-1/2, y-3/4, z-1/4'
'-z, -x, -y'
'-z-1/2, x-3/4, y-1/4'
'z-3/4, x-1/4, -y-1/2'
'z-1/4, -x-1/2, y-3/4'
'-y, -z, -x'
'y-1/4, -z-1/2, x-3/4'
'-y-1/2, z-3/4, x-1/4'
'y-3/4, z-1/4, -x-1/2'
'-y-3/4, -x-1/4, z-1/2'
'y, x, z'
'-y-1/4, x-1/2, -z-3/4'
'y-1/2, -x-3/4, -z-1/4'
'-x-3/4, -z-1/4, y-1/2'
'x-1/2, -z-3/4, -y-1/4'
'x, z, y'
'-x-1/4, z-1/2, -y-3/4'
'-z-3/4, -y-1/4, x-1/2'
'-z-1/4, y-1/2, -x-3/4'
'z-1/2, -y-3/4, -x-1/4'
'z, y, x'
'-x, -y+1/2, -z+1/2'
'x-3/4, y+1/4, -z'
'x-1/4, -y, z-1/4'
'-x-1/2, y-1/4, z+1/4'
'-z, -x+1/2, -y+1/2'
'-z-1/2, x-1/4, y+1/4'
'z-3/4, x+1/4, -y'
'z-1/4, -x, y-1/4'
'-y, -z+1/2, -x+1/2'
'y-1/4, -z, x-1/4'
'-y-1/2, z-1/4, x+1/4'
'y-3/4, z+1/4, -x'
'-y-3/4, -x+1/4, z'
'y, x+1/2, z+1/2'
'-y-1/4, x, -z-1/4'
'y-1/2, -x-1/4, -z+1/4'
'-x-3/4, -z+1/4, y'
'x-1/2, -z-1/4, -y+1/4'
'x, z+1/2, y+1/2'
'-x-1/4, z, -y-1/4'
'-z-3/4, -y+1/4, x'
'-z-1/4, y, -x-1/4'
'z-1/2, -y-1/4, -x+1/4'
'z, y+1/2, x+1/2'
'-x+1/2, -y, -z+1/2'
'x-1/4, y-1/4, -z'
'x+1/4, -y-1/2, z-1/4'
'-x, y-3/4, z+1/4'
'-z+1/2, -x, -y+1/2'
'-z, x-3/4, y+1/4'
'z-1/4, x-1/4, -y'
'z+1/4, -x-1/2, y-1/4'
'-y+1/2, -z, -x+1/2'
'y+1/4, -z-1/2, x-1/4'
'-y, z-3/4, x+1/4'
'y-1/4, z-1/4, -x'
'-y-1/4, -x-1/4, z'
'y+1/2, x, z+1/2'
'-y+1/4, x-1/2, -z-1/4'
'y, -x-3/4, -z+1/4'
'-x-1/4, -z-1/4, y'
'x, -z-3/4, -y+1/4'
'x+1/2, z, y+1/2'
'-x+1/4, z-1/2, -y-1/4'
'-z-1/4, -y-1/4, x'
'-z+1/4, y-1/2, -x-1/4'
'z, -y-3/4, -x+1/4'
'z+1/2, y, x+1/2'
'-x+1/2, -y+1/2, -z'
'x-1/4, y+1/4, -z-1/2'
'x+1/4, -y, z-3/4'
'-x, y-1/4, z-1/4'
'-z+1/2, -x+1/2, -y'
'-z, x-1/4, y-1/4'
'z-1/4, x+1/4, -y-1/2'
'z+1/4, -x, y-3/4'
'-y+1/2, -z+1/2, -x'
'y+1/4, -z, x-3/4'
'-y, z-1/4, x-1/4'
'y-1/4, z+1/4, -x-1/2'
'-y-1/4, -x+1/4, z-1/2'
'y+1/2, x+1/2, z'
'-y+1/4, x, -z-3/4'
'y, -x-1/4, -z-1/4'
'-x-1/4, -z+1/4, y-1/2'
'x, -z-1/4, -y-1/4'
'x+1/2, z+1/2, y'
'-x+1/4, z, -y-3/4'
'-z-1/4, -y+1/4, x-1/2'
'-z+1/4, y, -x-3/4'
'z, -y-1/4, -x-1/4'
'z+1/2, y+1/2, x'

loop_
_atom_site_label
_atom_site_type_symbol
_atom_site_fract_x
_atom_site_fract_y
_atom_site_fract_z
_atom_site_U_iso_or_equiv
_atom_site_adp_type
_atom_site_occupancy
_atom_site_symmetry_multiplicity
_atom_site_calc_flag
_atom_site_refinement_flags
O1 O 0.3750 0.3750 0.3750 0.0324(8) Uani 1 24 d S
H1 H 0.346(2) 0.346(2) 0.346(2) 0.049 Uiso 0.50 6 d SP
O2 O 0.28279(7) 0.28279(7) 0.28279(7) 0.0319(5) Uani 1 6 d S
H2 H 0.310(3) 0.310(3) 0.310(3) 0.048 Uiso 0.50 6 d SP
H3 H 0.2909(14) 0.2909(14) 0.236(2) 0.048 Uiso 0.50 2 d SP
O3 O 0.31764(5) 0.31764(5) 0.12967(7) 0.0307(4) Uani 1 2 d S
H4 H 0.3089(15) 0.3089(15) 0.176(3) 0.046 Uiso 0.50 2 d SP
H5 H 0.3341(16) 0.2801(16) 0.1082(15) 0.046 Uiso 0.50 1 d P
H6 H 0.3510(18) 0.3510(18) 0.129(2) 0.046 Uiso 0.50 2 d SP
C1 C 0.160(4) 0.160(4) 0.160(4) 0.17(4) Uani 0.39(17) 6 d SP
C2 C 0.0831(16) 0.0831(16) 0.0831(16) 0.25(8) Uani 0.35(19) 6 d SP
C3 C 0.1250 0.1250 0.030(6) 0.23(17) Uani 0.04(4) 4 d SP
H10 H 0.1250 0.1250 0.1250 0.5(4) Uiso 6(8) 24 d SP

loop_
_atom_site_aniso_label
_atom_site_aniso_U_11
_atom_site_aniso_U_22
_atom_site_aniso_U_33
_atom_site_aniso_U_23
_atom_site_aniso_U_13
_atom_site_aniso_U_12
O1 0.0324(8) 0.0324(8) 0.0324(8) 0.000 0.000 0.000
O2 0.0319(5) 0.0319(5) 0.0319(5) -0.0001(4) -0.0001(4) -0.0001(4)
O3 0.0302(4) 0.0302(4) 0.0317(6) -0.0006(3) -0.0006(3) 0.0016(4)
C1 0.17(4) 0.17(4) 0.17(4) 0.00(2) 0.00(2) 0.00(2)
C2 0.25(8) 0.25(8) 0.25(8) -0.09(3) -0.09(3) -0.09(3)
C3 0.3(3) 0.3(3) 0.02(6) 0.000 0.000 -0.3(3)

loop_
_atom_type_symbol
_atom_type_description
_atom_type_scat_dispersion_real
_atom_type_scat_dispersion_imag
_atom_type_scat_source
C C 0.0033 0.0016 'International Tables Vol C Tables 4.2.6.8 and 6.1.1.4'
H H 0.0000 0.0000 'International Tables Vol C Tables 4.2.6.8 and 6.1.1.4'
O O 0.0106 0.0060 'International Tables Vol C Tables 4.2.6.8 and 6.1.1.4'

loop_
_geom_angle_atom_site_label_1
_geom_angle_atom_site_label_2
_geom_angle_atom_site_label_3
_geom_angle
H2 O2 H3 111(2)
H4 O3 H5 112(2)
H4 O3 H6 105(4)
H5 O3 H6 108(2)

loop_
_geom_bond_atom_site_label_1
_geom_bond_atom_site_label_2
_geom_bond_distance
_geom_bond_site_symmetry_2
O1 H1 0.85(7) .
O2 H2 0.82(8) .
O2 H3 0.83(4) .
O3 H4 0.83(5) .
O3 H5 0.79(3) .
O3 H6 0.81(4) .
C1 C2 1.33(7) 50_454
C1 C3 1.33(8) 55_454
C1 H10 1.03(11) .
C2 H10 1.25(5) .
